data_4516376
loop_
_publ_author_name
'Kishore, Ravada'
'Tripuramallu, Bharat Kumar'
'Das, Samar K.'

_publ_section_title
;
 Significant Role of Supramolecular Interactions on Conformational
 Modulation of Flexible Organic Cation Receptors in a
 Metal-Bis(dithiolate) Coordination Complex Matrix
;
_journal_issue 9
_journal_name_full 'Crystal Growth &amp; Design'
_journal_page_first 4459
_journal_paper_doi 10.1021/acs.cgd.5b00750
_journal_volume 15
_journal_year 2015
_chemical_formula_moiety 'C50 H36 N10 Ni O4 S4'
_chemical_formula_sum 'C50 H36 N10 Ni O4 S4'
_chemical_formula_weight 1027.86
_space_group_IT_number 2
_space_group_name_Hall '-P 1'
_space_group_name_H-M_alt 'P -1'
_symmetry_cell_setting triclinic
_symmetry_space_group_name_H-M 'P -1'
_atom_sites_solution_hydrogens geom
_atom_sites_solution_primary direct
_atom_sites_solution_secondary difmap
_audit_creation_method SHELXL-97
_cell_angle_alpha 94.864(7)
_cell_angle_beta 99.788(6)
_cell_angle_gamma 113.324(6)
_cell_formula_units_Z 1
_cell_length_a 9.971(4)
_cell_length_b 11.704(5)
_cell_length_c 12.074(5)
_cell_measurement_reflns_used 3119
_cell_measurement_temperature 298(2)
_cell_measurement_theta_max 25.19
_cell_measurement_theta_min 2.28
_cell_volume 1256.9(9)
_computing_cell_refinement 'Bruker SMART'
_computing_data_collection 'Bruker SMART'
_computing_data_reduction 'Bruker SAINT'
_computing_molecular_graphics 'Bruker SHELXTL'
_computing_publication_material 'Bruker SHELXTL'
_computing_structure_refinement 'SHELXL-97 (Sheldrick, 1997)'
_computing_structure_solution 'SHELXS-97 (Sheldrick, 1990)'
_diffrn_ambient_temperature 293(2)
_diffrn_measured_fraction_theta_full 0.970
_diffrn_measured_fraction_theta_max 0.970
_diffrn_measurement_device_type 'CCD area detector'
_diffrn_radiation_monochromator graphite
_diffrn_radiation_source 'fine-focus sealed tube'
_diffrn_radiation_type MoK\a
_diffrn_radiation_wavelength 0.71073
_diffrn_reflns_av_R_equivalents 0.0632
_diffrn_reflns_av_sigmaI/netI 0.0879
_diffrn_reflns_limit_h_max 12
_diffrn_reflns_limit_h_min -12
_diffrn_reflns_limit_k_max 14
_diffrn_reflns_limit_k_min -14
_diffrn_reflns_limit_l_max 14
_diffrn_reflns_limit_l_min -14
_diffrn_reflns_number 12780
_diffrn_reflns_theta_full 26.33
_diffrn_reflns_theta_max 26.33
_diffrn_reflns_theta_min 1.74
_exptl_absorpt_coefficient_mu 0.606
_exptl_absorpt_correction_T_max 0.9531
_exptl_absorpt_correction_T_min 0.8486
_exptl_absorpt_correction_type empirical
_exptl_absorpt_process_details 'Bruker SADABS'
_exptl_crystal_colour red
_exptl_crystal_density_diffrn 1.358
_exptl_crystal_density_method 'not measured'
_exptl_crystal_description plate
_exptl_crystal_F_000 530
_exptl_crystal_size_max 0.28
_exptl_crystal_size_mid 0.20
_exptl_crystal_size_min 0.08
_refine_diff_density_max 0.486
_refine_diff_density_min -0.314
_refine_diff_density_rms 0.066
_refine_ls_extinction_method none
_refine_ls_goodness_of_fit_ref 0.954
_refine_ls_hydrogen_treatment constr
_refine_ls_matrix_type full
_refine_ls_number_parameters 313
_refine_ls_number_reflns 4973
_refine_ls_number_restraints 0
_refine_ls_restrained_S_all 0.954
_refine_ls_R_factor_all 0.1054
_refine_ls_R_factor_gt 0.0580
_refine_ls_shift/su_max 0.006
_refine_ls_shift/su_mean 0.001
_refine_ls_structure_factor_coef Fsqd
_refine_ls_weighting_details 'calc w=1/[\s^2^(Fo^2^)+(0.0778P)^2^+0.0000P] where P=(Fo^2^+2Fc^2^)/3'
_refine_ls_weighting_scheme calc
_refine_ls_wR_factor_gt 0.1343
_refine_ls_wR_factor_ref 0.1536
_reflns_number_gt 3054
_reflns_number_total 4973
_reflns_threshold_expression >2sigma(I)
_cod_data_source_file cg5b00750_si_002.cif
_cod_data_source_block 2b
_cod_depositor_comments
;
The following automatic conversions were performed:

data item '_symmetry_cell_setting' value 'Triclinic' was changed to
'triclinic' in accordance with the
/home/saulius/struct/COD-crude-data/automatic-downloads/DataCite-retrospective/ACS/depositions/lib/dictionaries/cif_core.dic
dictionary named 'cif_core.dic' version 2.4.2 last updated on
2011-04-26.

Automatic conversion script
Id: cif_fix_values 6909 2019-04-08 15:41:33Z antanas 
;
_cod_original_sg_symbol_H-M P-1
_cod_database_code 4516376

loop_
_symmetry_equiv_pos_as_xyz
'x, y, z'
'-x, -y, -z'

loop_
_atom_site_label
_atom_site_type_symbol
_atom_site_fract_x
_atom_site_fract_y
_atom_site_fract_z
_atom_site_U_iso_or_equiv
_atom_site_adp_type
_atom_site_occupancy
_atom_site_symmetry_multiplicity
_atom_site_calc_flag
_atom_site_refinement_flags
C1 C 0.6522(4) 0.3198(4) 0.5120(3) 0.0453(9) Uani 1 1 d .
C2 C 0.7224(4) 0.3972(4) 0.4449(3) 0.0491(10) Uani 1 1 d .
C3 C 0.6844(5) 0.2160(4) 0.5380(4) 0.0578(11) Uani 1 1 d .
C4 C 0.8358(5) 0.3820(4) 0.3965(4) 0.0616(12) Uani 1 1 d .
C5 C 0.1630(4) 0.1207(4) 0.4133(3) 0.0541(10) Uani 1 1 d .
H5A H 0.1640 0.1721 0.4811 0.065 Uiso 1 1 calc R
H5B H 0.2245 0.0762 0.4356 0.065 Uiso 1 1 calc R
C6 C 0.0055(4) 0.0276(4) 0.3600(3) 0.0440(9) Uani 1 1 d .
C7 C -0.1125(5) 0.0552(4) 0.3719(4) 0.0564(11) Uani 1 1 d .
H7 H -0.0952 0.1303 0.4169 0.068 Uiso 1 1 calc R
C8 C -0.2558(5) -0.0262(5) 0.3186(4) 0.0651(12) Uani 1 1 d .
H8 H -0.3359 -0.0070 0.3272 0.078 Uiso 1 1 calc R
C9 C -0.2794(4) -0.1348(4) 0.2531(3) 0.0573(11) Uani 1 1 d .
C10 C -0.1653(5) -0.1679(5) 0.2436(4) 0.0788(14) Uani 1 1 d .
H10 H -0.1835 -0.2448 0.2013 0.095 Uiso 1 1 calc R
C11 C -0.0229(5) -0.0851(5) 0.2978(4) 0.0738(13) Uani 1 1 d .
H11 H 0.0565 -0.1064 0.2920 0.089 Uiso 1 1 calc R
C12 C 0.3163(4) 0.1891(4) 0.2631(3) 0.0462(9) Uani 1 1 d .
C13 C 0.3863(5) 0.1088(5) 0.2562(4) 0.0677(13) Uani 1 1 d .
H13 H 0.3745 0.0470 0.3021 0.081 Uiso 1 1 calc R
C14 C 0.4742(6) 0.1254(6) 0.1778(4) 0.0890(17) Uani 1 1 d .
H14 H 0.5229 0.0729 0.1695 0.107 Uiso 1 1 calc R
C15 C 0.4922(6) 0.2190(6) 0.1104(4) 0.0896(17) Uani 1 1 d .
H15 H 0.5530 0.2273 0.0584 0.108 Uiso 1 1 calc R
C16 C 0.4240(5) 0.2984(5) 0.1181(4) 0.0705(13) Uani 1 1 d .
H16 H 0.4368 0.3609 0.0730 0.085 Uiso 1 1 calc R
C17 C 0.3352(4) 0.2815(4) 0.1959(3) 0.0493(10) Uani 1 1 d .
C18 C 0.1906(4) 0.2955(4) 0.3061(3) 0.0481(9) Uani 1 1 d .
H18 H 0.1304 0.3232 0.3415 0.058 Uiso 1 1 calc R
C19 C 0.2321(5) 0.4471(4) 0.1730(4) 0.0615(11) Uani 1 1 d .
H19A H 0.3290 0.5101 0.1683 0.074 Uiso 1 1 calc R
H19B H 0.1891 0.4871 0.2213 0.074 Uiso 1 1 calc R
C20 C 0.1328(5) 0.4012(4) 0.0569(4) 0.0616(12) Uani 1 1 d .
C21 C 0.1769(8) 0.4606(6) -0.0314(5) 0.0997(19) Uani 1 1 d .
H21 H 0.2713 0.5266 -0.0207 0.120 Uiso 1 1 calc R
C22 C 0.0797(14) 0.4213(10) -0.1367(7) 0.162(5) Uani 1 1 d .
H22 H 0.1099 0.4610 -0.1974 0.194 Uiso 1 1 calc R
C23 C -0.0564(15) 0.3279(12) -0.1538(9) 0.179(7) Uani 1 1 d .
H23 H -0.1212 0.3042 -0.2252 0.215 Uiso 1 1 calc R
C24 C -0.0996(9) 0.2682(10) -0.0673(9) 0.158(4) Uani 1 1 d .
H24 H -0.1936 0.2014 -0.0795 0.189 Uiso 1 1 calc R
C25 C -0.0076(7) 0.3043(6) 0.0374(6) 0.107(2) Uani 1 1 d .
H25 H -0.0396 0.2630 0.0969 0.128 Uiso 1 1 calc R
N1 N 0.7080(5) 0.1325(4) 0.5603(4) 0.0828(12) Uani 1 1 d .
N2 N 0.9258(5) 0.3698(4) 0.3570(4) 0.0912(14) Uani 1 1 d .
N3 N 0.2241(3) 0.2016(3) 0.3316(2) 0.0449(8) Uani 1 1 d .
N4 N 0.2528(3) 0.3450(3) 0.2247(3) 0.0456(8) Uani 1 1 d .
N5 N -0.4307(5) -0.2217(6) 0.1911(4) 0.0864(15) Uani 1 1 d .
Ni1 Ni 0.5000 0.5000 0.5000 0.0399(2) Uani 1 2 d S
S1 S 0.51554(11) 0.34098(9) 0.56958(8) 0.0482(3) Uani 1 1 d .
S2 S 0.67641(12) 0.52014(10) 0.41115(9) 0.0560(3) Uani 1 1 d .
O1 O -0.5292(4) -0.1862(5) 0.1909(4) 0.1230(17) Uani 1 1 d .
O2 O -0.4495(4) -0.3246(5) 0.1439(3) 0.1120(16) Uani 1 1 d .

loop_
_atom_site_aniso_label
_atom_site_aniso_U_11
_atom_site_aniso_U_22
_atom_site_aniso_U_33
_atom_site_aniso_U_23
_atom_site_aniso_U_13
_atom_site_aniso_U_12
C1 0.045(2) 0.053(2) 0.047(2) 0.0083(19) 0.0127(18) 0.0284(19)
C2 0.045(2) 0.058(2) 0.060(2) 0.012(2) 0.0194(19) 0.034(2)
C3 0.066(3) 0.067(3) 0.060(3) 0.019(2) 0.023(2) 0.042(2)
C4 0.064(3) 0.067(3) 0.078(3) 0.027(2) 0.032(3) 0.044(2)
C5 0.055(3) 0.061(3) 0.047(2) 0.019(2) 0.017(2) 0.021(2)
C6 0.042(2) 0.048(2) 0.043(2) 0.0152(18) 0.0117(17) 0.0184(19)
C7 0.055(3) 0.057(3) 0.064(3) 0.014(2) 0.018(2) 0.028(2)
C8 0.053(3) 0.080(3) 0.077(3) 0.026(3) 0.020(2) 0.038(3)
C9 0.043(2) 0.070(3) 0.051(2) 0.023(2) 0.010(2) 0.013(2)
C10 0.066(3) 0.056(3) 0.099(4) -0.014(3) 0.016(3) 0.015(3)
C11 0.055(3) 0.069(3) 0.099(4) -0.003(3) 0.019(3) 0.031(3)
C12 0.044(2) 0.049(2) 0.045(2) 0.0066(19) 0.0089(18) 0.0197(19)
C13 0.078(3) 0.086(3) 0.060(3) 0.025(3) 0.020(2) 0.052(3)
C14 0.098(4) 0.134(5) 0.082(4) 0.024(4) 0.032(3) 0.090(4)
C15 0.090(4) 0.140(5) 0.075(3) 0.041(4) 0.045(3) 0.070(4)
C16 0.066(3) 0.093(4) 0.068(3) 0.031(3) 0.029(2) 0.039(3)
C17 0.043(2) 0.059(3) 0.045(2) 0.014(2) 0.0131(18) 0.018(2)
C18 0.046(2) 0.053(2) 0.046(2) 0.005(2) 0.0118(19) 0.021(2)
C19 0.069(3) 0.042(2) 0.069(3) 0.011(2) 0.010(2) 0.021(2)
C20 0.072(3) 0.062(3) 0.063(3) 0.006(2) 0.007(2) 0.045(3)
C21 0.163(6) 0.094(4) 0.075(4) 0.030(3) 0.029(4) 0.083(4)
C22 0.311(14) 0.180(10) 0.066(5) 0.021(6) 0.011(7) 0.189(10)
C23 0.269(15) 0.216(13) 0.102(6) -0.067(8) -0.072(9) 0.216(13)
C24 0.112(6) 0.181(9) 0.158(8) -0.065(8) -0.055(7) 0.090(6)
C25 0.075(4) 0.119(5) 0.111(5) -0.014(4) -0.004(4) 0.041(4)
N1 0.102(3) 0.093(3) 0.095(3) 0.041(3) 0.044(3) 0.070(3)
N2 0.100(3) 0.111(4) 0.116(4) 0.046(3) 0.060(3) 0.078(3)
N3 0.0417(18) 0.052(2) 0.0430(17) 0.0138(15) 0.0122(15) 0.0189(16)
N4 0.0485(18) 0.0432(18) 0.0496(18) 0.0132(15) 0.0150(15) 0.0211(15)
N5 0.059(3) 0.106(4) 0.065(3) 0.038(3) 0.008(2) 0.001(3)
Ni1 0.0382(4) 0.0444(4) 0.0429(4) 0.0064(3) 0.0106(3) 0.0229(3)
S1 0.0492(6) 0.0550(6) 0.0541(6) 0.0171(5) 0.0195(5) 0.0311(5)
S2 0.0606(7) 0.0596(7) 0.0709(7) 0.0250(6) 0.0327(6) 0.0388(6)
O1 0.051(2) 0.156(4) 0.139(4) 0.055(3) -0.006(2) 0.025(3)
O2 0.089(3) 0.104(3) 0.080(3) 0.001(2) 0.019(2) -0.022(3)

loop_
_atom_type_symbol
_atom_type_description
_atom_type_scat_dispersion_real
_atom_type_scat_dispersion_imag
_atom_type_scat_source
C C 0.0033 0.0016 'International Tables Vol C Tables 4.2.6.8 and 6.1.1.4'
N N 0.0061 0.0033 'International Tables Vol C Tables 4.2.6.8 and 6.1.1.4'
Ni Ni 0.3393 1.1124 'International Tables Vol C Tables 4.2.6.8 and 6.1.1.4'
O O 0.0106 0.0060 'International Tables Vol C Tables 4.2.6.8 and 6.1.1.4'
S S 0.1246 0.1234 'International Tables Vol C Tables 4.2.6.8 and 6.1.1.4'
H H 0.0000 0.0000 'International Tables Vol C Tables 4.2.6.8 and 6.1.1.4'

loop_
_geom_angle_atom_site_label_1
_geom_angle_atom_site_label_2
_geom_angle_atom_site_label_3
_geom_angle
_geom_angle_site_symmetry_1
_geom_angle_site_symmetry_3
C2 C1 C3 122.2(3) . .
C2 C1 S1 120.9(3) . .
C3 C1 S1 116.9(3) . .
C1 C2 C4 122.0(4) . .
C1 C2 S2 121.0(3) . .
C4 C2 S2 117.0(3) . .
N1 C3 C1 178.6(5) . .
N2 C4 C2 179.4(5) . .
N3 C5 C6 109.6(3) . .
N3 C5 H5A 109.7 . .
C6 C5 H5A 109.7 . .
N3 C5 H5B 109.7 . .
C6 C5 H5B 109.7 . .
H5A C5 H5B 108.2 . .
C11 C6 C7 118.6(4) . .
C11 C6 C5 121.0(4) . .
C7 C6 C5 120.4(4) . .
C6 C7 C8 120.8(4) . .
C6 C7 H7 119.6 . .
C8 C7 H7 119.6 . .
C9 C8 C7 119.1(4) . .
C9 C8 H8 120.5 . .
C7 C8 H8 120.5 . .
C8 C9 C10 121.6(4) . .
C8 C9 N5 120.5(5) . .
C10 C9 N5 117.9(5) . .
C9 C10 C11 118.2(4) . .
C9 C10 H10 120.9 . .
C11 C10 H10 120.9 . .
C6 C11 C10 121.6(4) . .
C6 C11 H11 119.2 . .
C10 C11 H11 119.2 . .
C17 C12 N3 106.0(3) . .
C17 C12 C13 121.9(4) . .
N3 C12 C13 132.1(4) . .
C14 C13 C12 116.0(4) . .
C14 C13 H13 122.0 . .
C12 C13 H13 122.0 . .
C13 C14 C15 121.5(5) . .
C13 C14 H14 119.2 . .
C15 C14 H14 119.2 . .
C16 C15 C14 122.2(4) . .
C16 C15 H15 118.9 . .
C14 C15 H15 118.9 . .
C15 C16 C17 116.4(4) . .
C15 C16 H16 121.8 . .
C17 C16 H16 121.8 . .
C16 C17 C12 121.9(4) . .
C16 C17 N4 131.0(4) . .
C12 C17 N4 107.1(3) . .
N4 C18 N3 111.2(3) . .
N4 C18 H18 124.4 . .
N3 C18 H18 124.4 . .
N4 C19 C20 112.2(3) . .
N4 C19 H19A 109.2 . .
C20 C19 H19A 109.2 . .
N4 C19 H19B 109.2 . .
C20 C19 H19B 109.2 . .
H19A C19 H19B 107.9 . .
C21 C20 C25 118.6(5) . .
C21 C20 C19 119.9(5) . .
C25 C20 C19 121.4(5) . .
C20 C21 C22 119.0(7) . .
C20 C21 H21 120.5 . .
C22 C21 H21 120.5 . .
C23 C22 C21 121.6(10) . .
C23 C22 H22 119.2 . .
C21 C22 H22 119.2 . .
C22 C23 C24 119.5(10) . .
C22 C23 H23 120.2 . .
C24 C23 H23 120.2 . .
C23 C24 C25 120.6(10) . .
C23 C24 H24 119.7 . .
C25 C24 H24 119.7 . .
C24 C25 C20 120.7(8) . .
C24 C25 H25 119.7 . .
C20 C25 H25 119.7 . .
C18 N3 C12 108.0(3) . .
C18 N3 C5 124.6(3) . .
C12 N3 C5 127.3(3) . .
C18 N4 C17 107.8(3) . .
C18 N4 C19 124.9(3) . .
C17 N4 C19 127.3(3) . .
O1 N5 O2 124.3(5) . .
O1 N5 C9 117.4(6) . .
O2 N5 C9 118.3(6) . .
S1 Ni1 S1 180.0 2_666 .
S1 Ni1 S2 92.40(4) 2_666 2_666
S1 Ni1 S2 87.60(4) . 2_666
S1 Ni1 S2 87.60(4) 2_666 .
S1 Ni1 S2 92.40(4) . .
S2 Ni1 S2 180.0 2_666 .
C1 S1 Ni1 103.08(13) . .
C2 S2 Ni1 102.56(13) . .

loop_
_geom_bond_atom_site_label_1
_geom_bond_atom_site_label_2
_geom_bond_distance
_geom_bond_site_symmetry_2
C1 C2 1.335(5) .
C1 C3 1.420(6) .
C1 S1 1.721(4) .
C2 C4 1.420(5) .
C2 S2 1.734(4) .
C3 N1 1.136(5) .
C4 N2 1.135(5) .
C5 N3 1.465(4) .
C5 C6 1.500(5) .
C5 H5A 0.9700 .
C5 H5B 0.9700 .
C6 C11 1.359(6) .
C6 C7 1.363(5) .
C7 C8 1.367(6) .
C7 H7 0.9300 .
C8 C9 1.351(6) .
C8 H8 0.9300 .
C9 C10 1.358(6) .
C9 N5 1.463(6) .
C10 C11 1.368(6) .
C10 H10 0.9300 .
C11 H11 0.9300 .
C12 C17 1.380(5) .
C12 N3 1.377(5) .
C12 C13 1.380(5) .
C13 C14 1.371(6) .
C13 H13 0.9300 .
C14 C15 1.393(7) .
C14 H14 0.9300 .
C15 C16 1.358(7) .
C15 H15 0.9300 .
C16 C17 1.371(5) .
C16 H16 0.9300 .
C17 N4 1.372(5) .
C18 N4 1.305(4) .
C18 N3 1.314(5) .
C18 H18 0.9300 .
C19 N4 1.463(5) .
C19 C20 1.487(6) .
C19 H19A 0.9700 .
C19 H19B 0.9700 .
C20 C21 1.362(7) .
C20 C25 1.374(7) .
C21 C22 1.378(10) .
C21 H21 0.9300 .
C22 C23 1.330(15) .
C22 H22 0.9300 .
C23 C24 1.344(15) .
C23 H23 0.9300 .
C24 C25 1.351(9) .
C24 H24 0.9300 .
C25 H25 0.9300 .
N5 O1 1.209(6) .
N5 O2 1.217(6) .
Ni1 S1 2.1548(12) 2_666
Ni1 S1 2.1548(12) .
Ni1 S2 2.1578(12) 2_666
Ni1 S2 2.1579(12) .

loop_
_geom_hbond_atom_site_label_D
_geom_hbond_atom_site_label_H
_geom_hbond_atom_site_label_A
_geom_hbond_distance_DH
_geom_hbond_distance_HA
_geom_hbond_distance_DA
_geom_hbond_angle_DHA
_geom_hbond_site_symmetry_A
C19 H19A O2 0.97 2.38 3.341(6) 173.3 1_665
C18 H18 N2 0.93 2.34 3.223(6) 157.6 1_455
C5 H5B N1 0.97 2.78 3.685(6) 155.4 2_656
C13 H13 N1 0.93 2.75 3.665(6) 169.6 2_656
